data_1546096
loop_
_publ_author_name
'Kumar, Mukesh'
'Chauhan, Pankaj'
'Valkonen, Arto'
'Rissanen, Kari'
'Enders, Dieter'

_publ_section_title
;
 Asymmetric Synthesis of Functionalized Tricyclic Chromanes via an
 Organocatalytic Triple Domino Reaction.
;
_journal_issue 11
_journal_name_full 'Organic letters'
_journal_page_first 3025
_journal_page_last 3028
_journal_paper_doi 10.1021/acs.orglett.7b01322
_journal_volume 19
_journal_year 2017
_chemical_absolute_configuration ad
_chemical_formula_moiety 'C21 H19 N O4'
_chemical_formula_sum 'C21 H19 N O4'
_chemical_formula_weight 349.37
_space_group_crystal_system monoclinic
_space_group_IT_number 4
_space_group_name_Hall 'P 2yb'
_space_group_name_H-M_alt 'P 1 21 1'
_symmetry_space_group_name_Hall 'P 2yb'
_symmetry_space_group_name_H-M 'P 1 21 1'
_atom_sites_solution_hydrogens mixed
_audit_creation_method SHELXL-2014/7
_cell_angle_alpha 90
_cell_angle_beta 105.938(2)
_cell_angle_gamma 90
_cell_formula_units_Z 2
_cell_length_a 8.3201(2)
_cell_length_b 7.3604(2)
_cell_length_c 14.5839(3)
_cell_measurement_reflns_used 4852
_cell_measurement_temperature 123(2)
_cell_measurement_theta_max 73.7310
_cell_measurement_theta_min 5.5170
_cell_volume 858.78(4)
_computing_cell_refinement CrysAlisPro
_computing_data_collection 'CrysAlisPro 1.171.38.41 (Rigaku OD, 2015)'
_computing_data_reduction CrysAlisPro
_computing_molecular_graphics SHELXL-2014/7
_computing_publication_material SHELXL-2014/7
_computing_structure_refinement 'SHELXL-2014/7 (Sheldrick, 2014)'
_computing_structure_solution 'SIR2014 (Burla, et al., 2014)'
_diffrn_ambient_temperature 123(2)
_diffrn_detector_area_resol_mean 5.1977
_diffrn_measured_fraction_theta_full 0.999
_diffrn_measured_fraction_theta_max 0.978
_diffrn_measurement_device_type 'SuperNova, Dual, Cu at zero, Atlas'
_diffrn_measurement_method '\w scans'
_diffrn_radiation_type CuK\a
_diffrn_radiation_wavelength 1.54184
_diffrn_reflns_av_R_equivalents 0.0313
_diffrn_reflns_av_unetI/netI 0.0390
_diffrn_reflns_Laue_measured_fraction_full 0.999
_diffrn_reflns_Laue_measured_fraction_max 0.978
_diffrn_reflns_limit_h_max 8
_diffrn_reflns_limit_h_min -10
_diffrn_reflns_limit_k_max 8
_diffrn_reflns_limit_k_min -8
_diffrn_reflns_limit_l_max 18
_diffrn_reflns_limit_l_min -16
_diffrn_reflns_number 7209
_diffrn_reflns_point_group_measured_fraction_full 0.972
_diffrn_reflns_point_group_measured_fraction_max 0.935
_diffrn_reflns_theta_full 67.684
_diffrn_reflns_theta_max 74.461
_diffrn_reflns_theta_min 5.530
_diffrn_source 'micro-focus sealed X-ray tube'
_exptl_absorpt_coefficient_mu 0.766
_exptl_absorpt_correction_T_max 0.952
_exptl_absorpt_correction_T_min 0.932
_exptl_absorpt_correction_type analytical
_exptl_absorpt_process_details
;
CrysAlisPro 1.171.38.41 (Rigaku Oxford Diffraction, 2015)
Analytical numeric absorption correction using a multifaceted crystal
model based on expressions derived by R.C. Clark & J.S. Reid.
(Clark, R. C. & Reid, J. S. (1995). Acta Cryst. A51, 887-897)
Empirical absorption correction using spherical harmonics,
 implemented in SCALE3 ABSPACK scaling algorithm.
;
_exptl_crystal_colour colourless
_exptl_crystal_density_diffrn 1.351
_exptl_crystal_description prism
_exptl_crystal_F_000 368
_exptl_crystal_size_max 0.160
_exptl_crystal_size_mid 0.130
_exptl_crystal_size_min 0.070
_refine_diff_density_max 0.165
_refine_diff_density_min -0.148
_refine_diff_density_rms 0.035
_refine_ls_abs_structure_details
;
 Flack x determined using 1311 quotients [(I+)-(I-)]/[(I+)+(I-)]
 (Parsons, Flack and Wagner, Acta Cryst. B69 (2013) 249-259).
;
_refine_ls_abs_structure_Flack 0.04(11)
_refine_ls_extinction_method none
_refine_ls_goodness_of_fit_ref 1.053
_refine_ls_hydrogen_treatment mixed
_refine_ls_matrix_type full
_refine_ls_number_parameters 238
_refine_ls_number_reflns 3288
_refine_ls_number_restraints 2
_refine_ls_restrained_S_all 1.053
_refine_ls_R_factor_all 0.0327
_refine_ls_R_factor_gt 0.0310
_refine_ls_shift/su_max 0.000
_refine_ls_shift/su_mean 0.000
_refine_ls_structure_factor_coef Fsqd
_refine_ls_weighting_details 'w=1/[\s^2^(Fo^2^)+(0.0363P)^2^+0.0823P] where P=(Fo^2^+2Fc^2^)/3'
_refine_ls_weighting_scheme calc
_refine_ls_wR_factor_gt 0.0750
_refine_ls_wR_factor_ref 0.0766
_reflns_Friedel_coverage 0.766
_reflns_Friedel_fraction_full 0.939
_reflns_Friedel_fraction_max 0.883
_reflns_number_gt 3149
_reflns_number_total 3288
_reflns_threshold_expression 'I > 2\s(I)'
_cod_data_source_file ol7b01322_si_001.cif
_cod_data_source_block 5a
_cod_depositor_comments 'Adding full bibliography for 1546096.cif.'
_cod_database_code 1546096
_shelx_shelxl_version_number 2014/7
_shelx_space_group_comment
;
The symmetry employed for this shelxl refinement is uniquely defined
by the following loop, which should always be used as a source of
symmetry information in preference to the above space-group names.
They are only intended as comments.
;
_shelx_estimated_absorpt_t_min 0.887
_shelx_estimated_absorpt_t_max 0.948

loop_
_space_group_symop_operation_xyz
'x, y, z'
'-x, y+1/2, -z'

loop_
_atom_site_label
_atom_site_type_symbol
_atom_site_fract_x
_atom_site_fract_y
_atom_site_fract_z
_atom_site_U_iso_or_equiv
_atom_site_adp_type
_atom_site_occupancy
_atom_site_site_symmetry_order
_atom_site_calc_flag
_atom_site_refinement_flags_posn
_atom_site_refinement_flags_adp
O1 O 0.46365(16) 0.53568(19) 0.79308(9) 0.0209(3) Uani 1 1 d . .
O2 O 1.13402(19) 1.0230(3) 0.79664(12) 0.0377(4) Uani 1 1 d . .
O3 O 0.63755(18) 0.6271(2) 0.60872(9) 0.0252(3) Uani 1 1 d . .
O4 O 0.79083(17) 0.4975(2) 0.73560(10) 0.0259(3) Uani 1 1 d . .
N1 N 0.69547(19) 0.6180(2) 0.69513(11) 0.0190(3) Uani 1 1 d . .
C2 C 0.5945(2) 0.6605(3) 0.83530(13) 0.0190(4) Uani 1 1 d . .
H2A H 0.6909 0.5932 0.8760 0.023 Uiso 1 1 calc R U
H2B H 0.5548 0.7470 0.8763 0.023 Uiso 1 1 calc R U
C3 C 0.6501(2) 0.7655(3) 0.75900(13) 0.0169(4) Uani 1 1 d . .
C4 C 0.8114(2) 0.8772(3) 0.80040(13) 0.0191(4) Uani 1 1 d . .
H4 H 0.9065 0.7895 0.8195 0.023 Uiso 1 1 calc R U
C5 C 0.8418(2) 0.9958(3) 0.72226(13) 0.0214(4) Uani 1 1 d . .
C6 C 0.7216(3) 1.0456(3) 0.64506(14) 0.0234(4) Uani 1 1 d . .
H6 H 0.7554 1.1127 0.5979 0.028 Uiso 1 1 calc R U
C7 C 0.5389(2) 1.0058(3) 0.62568(12) 0.0214(4) Uani 1 1 d . .
H7 H 0.5004 0.9431 0.5626 0.026 Uiso 1 1 calc R U
C8 C 0.5022(2) 0.8806(3) 0.70268(13) 0.0177(4) Uani 1 1 d . .
H8 H 0.4774 0.9652 0.7507 0.021 Uiso 1 1 calc R U
C9 C 0.3478(2) 0.7615(3) 0.67008(13) 0.0197(4) Uani 1 1 d . .
C10 C 0.2120(3) 0.8073(3) 0.59311(15) 0.0253(4) Uani 1 1 d . .
H10 H 0.2181 0.9128 0.5567 0.030 Uiso 1 1 calc R U
C11 C 0.0674(3) 0.7009(3) 0.56884(16) 0.0289(5) Uani 1 1 d . .
H11 H -0.0238 0.7344 0.5164 0.035 Uiso 1 1 calc R U
C12 C 0.0571(3) 0.5468(3) 0.62107(15) 0.0280(5) Uani 1 1 d . .
H12 H -0.0423 0.4761 0.6056 0.034 Uiso 1 1 calc R U
C13 C 0.1919(2) 0.4953(3) 0.69615(14) 0.0242(4) Uani 1 1 d . .
H13 H 0.1867 0.3876 0.7311 0.029 Uiso 1 1 calc R U
C14 C 0.3347(2) 0.6027(3) 0.71967(14) 0.0200(4) Uani 1 1 d . .
C15 C 0.8023(2) 0.9791(3) 0.88982(13) 0.0200(4) Uani 1 1 d . .
C16 C 0.8746(2) 0.9002(3) 0.97887(15) 0.0238(4) Uani 1 1 d . .
H16 H 0.9352 0.7898 0.9826 0.029 Uiso 1 1 calc R U
C17 C 0.8588(3) 0.9812(3) 1.06182(14) 0.0274(5) Uani 1 1 d . .
H17 H 0.9085 0.9262 1.1218 0.033 Uiso 1 1 calc R U
C18 C 0.7708(3) 1.1422(3) 1.05747(14) 0.0278(4) Uani 1 1 d . .
H18 H 0.7590 1.1969 1.1142 0.033 Uiso 1 1 calc R U
C19 C 0.6999(3) 1.2232(3) 0.96955(15) 0.0264(4) Uani 1 1 d . .
H19 H 0.6390 1.3333 0.9663 0.032 Uiso 1 1 calc R U
C20 C 0.7178(3) 1.1437(3) 0.88620(14) 0.0239(4) Uani 1 1 d . .
H20 H 0.6722 1.2019 0.8266 0.029 Uiso 1 1 calc R U
C21 C 1.0141(3) 1.0545(3) 0.73029(16) 0.0287(5) Uani 1 1 d D .
H21 H 1.024(3) 1.123(4) 0.6746(17) 0.034 Uiso 1 1 d D U
C22 C 0.4452(3) 1.1877(3) 0.61932(15) 0.0272(4) Uani 1 1 d . .
H22A H 0.3251 1.1645 0.6066 0.041 Uiso 1 1 calc R U
H22B H 0.4853 1.2534 0.6798 0.041 Uiso 1 1 calc R U
H22C H 0.4656 1.2610 0.5675 0.041 Uiso 1 1 calc R U

loop_
_atom_site_aniso_label
_atom_site_aniso_U_11
_atom_site_aniso_U_22
_atom_site_aniso_U_33
_atom_site_aniso_U_23
_atom_site_aniso_U_13
_atom_site_aniso_U_12
O1 0.0214(6) 0.0189(7) 0.0208(6) 0.0016(5) 0.0033(5) -0.0052(5)
O2 0.0272(8) 0.0439(11) 0.0402(9) 0.0003(8) 0.0066(7) -0.0120(7)
O3 0.0315(7) 0.0252(8) 0.0177(7) -0.0019(6) 0.0048(5) 0.0008(6)
O4 0.0271(7) 0.0206(8) 0.0294(7) 0.0033(6) 0.0069(6) 0.0050(6)
N1 0.0203(7) 0.0156(8) 0.0214(8) 0.0006(6) 0.0062(6) -0.0037(6)
C2 0.0204(8) 0.0199(10) 0.0161(8) 0.0013(7) 0.0036(7) -0.0048(7)
C3 0.0196(9) 0.0154(9) 0.0153(8) 0.0000(7) 0.0039(7) -0.0017(7)
C4 0.0206(8) 0.0175(10) 0.0186(9) 0.0000(7) 0.0043(7) -0.0032(7)
C5 0.0269(9) 0.0186(10) 0.0198(9) -0.0036(8) 0.0084(7) -0.0060(8)
C6 0.0353(10) 0.0178(10) 0.0191(9) -0.0008(7) 0.0109(8) -0.0059(8)
C7 0.0304(10) 0.0165(10) 0.0156(8) 0.0006(7) 0.0037(7) -0.0006(8)
C8 0.0208(9) 0.0154(9) 0.0157(8) 0.0000(7) 0.0033(7) 0.0002(7)
C9 0.0210(9) 0.0196(10) 0.0186(9) -0.0031(7) 0.0056(7) 0.0002(7)
C10 0.0262(10) 0.0250(11) 0.0221(9) -0.0006(8) 0.0022(8) 0.0016(8)
C11 0.0218(10) 0.0348(13) 0.0269(10) -0.0072(9) 0.0014(8) 0.0009(8)
C12 0.0208(9) 0.0377(13) 0.0266(10) -0.0113(9) 0.0080(8) -0.0077(8)
C13 0.0248(9) 0.0262(11) 0.0239(9) -0.0059(8) 0.0106(7) -0.0060(8)
C14 0.0203(9) 0.0220(11) 0.0182(8) -0.0021(7) 0.0061(7) -0.0008(7)
C15 0.0205(8) 0.0216(10) 0.0174(8) -0.0003(7) 0.0044(7) -0.0063(7)
C16 0.0229(9) 0.0259(11) 0.0213(9) 0.0003(8) 0.0039(7) -0.0023(8)
C17 0.0263(9) 0.0365(13) 0.0173(9) 0.0040(8) 0.0027(7) -0.0035(9)
C18 0.0307(10) 0.0332(13) 0.0209(9) -0.0040(9) 0.0095(8) -0.0085(9)
C19 0.0321(11) 0.0227(11) 0.0252(10) -0.0015(8) 0.0094(8) -0.0036(8)
C20 0.0293(10) 0.0211(11) 0.0201(9) 0.0005(8) 0.0049(7) -0.0050(8)
C21 0.0332(11) 0.0251(12) 0.0307(11) -0.0022(8) 0.0136(9) -0.0102(8)
C22 0.0384(11) 0.0176(10) 0.0218(9) 0.0017(8) 0.0021(8) 0.0033(8)

loop_
_atom_type_symbol
_atom_type_description
_atom_type_scat_dispersion_real
_atom_type_scat_dispersion_imag
_atom_type_scat_source
C C 0.0181 0.0091 'International Tables Vol C Tables 4.2.6.8 and 6.1.1.4'
H H 0.0000 0.0000 'International Tables Vol C Tables 4.2.6.8 and 6.1.1.4'
N N 0.0311 0.0180 'International Tables Vol C Tables 4.2.6.8 and 6.1.1.4'
O O 0.0492 0.0322 'International Tables Vol C Tables 4.2.6.8 and 6.1.1.4'

loop_
_geom_angle_atom_site_label_1
_geom_angle_atom_site_label_2
_geom_angle_atom_site_label_3
_geom_angle
C14 O1 C2 116.24(15)
O3 N1 O4 123.76(17)
O3 N1 C3 119.43(16)
O4 N1 C3 116.81(15)
O1 C2 C3 111.03(15)
O1 C2 H2A 109.4
C3 C2 H2A 109.4
O1 C2 H2B 109.4
C3 C2 H2B 109.4
H2A C2 H2B 108.0
C2 C3 C8 108.12(15)
C2 C3 N1 104.89(15)
C8 C3 N1 111.03(14)
C2 C3 C4 112.84(15)
C8 C3 C4 113.40(16)
N1 C3 C4 106.25(14)
C5 C4 C15 114.78(16)
C5 C4 C3 108.63(15)
C15 C4 C3 110.74(15)
C5 C4 H4 107.5
C15 C4 H4 107.5
C3 C4 H4 107.5
C6 C5 C21 118.31(19)
C6 C5 C4 123.55(17)
C21 C5 C4 118.11(17)
C5 C6 C7 126.30(18)
C5 C6 H6 116.9
C7 C6 H6 116.9
C6 C7 C22 108.22(18)
C6 C7 C8 111.86(15)
C22 C7 C8 111.34(16)
C6 C7 H7 108.4
C22 C7 H7 108.4
C8 C7 H7 108.4
C9 C8 C3 109.49(15)
C9 C8 C7 115.79(15)
C3 C8 C7 115.38(15)
C9 C8 H8 105.0
C3 C8 H8 105.0
C7 C8 H8 105.0
C14 C9 C10 117.24(18)
C14 C9 C8 120.07(17)
C10 C9 C8 122.65(19)
C11 C10 C9 121.2(2)
C11 C10 H10 119.4
C9 C10 H10 119.4
C12 C11 C10 120.0(2)
C12 C11 H11 120.0
C10 C11 H11 120.0
C11 C12 C13 119.97(19)
C11 C12 H12 120.0
C13 C12 H12 120.0
C12 C13 C14 119.4(2)
C12 C13 H13 120.3
C14 C13 H13 120.3
O1 C14 C13 114.67(18)
O1 C14 C9 123.12(17)
C13 C14 C9 122.16(18)
C20 C15 C16 118.68(18)
C20 C15 C4 122.55(17)
C16 C15 C4 118.70(18)
C17 C16 C15 120.7(2)
C17 C16 H16 119.6
C15 C16 H16 119.6
C18 C17 C16 120.23(19)
C18 C17 H17 119.9
C16 C17 H17 119.9
C17 C18 C19 119.64(19)
C17 C18 H18 120.2
C19 C18 H18 120.2
C18 C19 C20 120.3(2)
C18 C19 H19 119.9
C20 C19 H19 119.9
C19 C20 C15 120.37(19)
C19 C20 H20 119.8
C15 C20 H20 119.8
O2 C21 C5 125.5(2)
O2 C21 H21 121.7(16)
C5 C21 H21 112.8(16)
C7 C22 H22A 109.5
C7 C22 H22B 109.5
H22A C22 H22B 109.5
C7 C22 H22C 109.5
H22A C22 H22C 109.5
H22B C22 H22C 109.5

loop_
_geom_bond_atom_site_label_1
_geom_bond_atom_site_label_2
_geom_bond_distance
O1 C14 1.382(2)
O1 C2 1.428(2)
O2 C21 1.206(3)
O3 N1 1.221(2)
O4 N1 1.228(2)
N1 C3 1.543(2)
C2 C3 1.527(2)
C2 H2A 0.9900
C2 H2B 0.9900
C3 C8 1.534(3)
C3 C4 1.548(2)
C4 C5 1.511(3)
C4 C15 1.524(3)
C4 H4 1.0000
C5 C6 1.335(3)
C5 C21 1.471(3)
C6 C7 1.497(3)
C6 H6 0.9500
C7 C22 1.539(3)
C7 C8 1.546(3)
C7 H7 1.0000
C8 C9 1.520(3)
C8 H8 1.0000
C9 C14 1.394(3)
C9 C10 1.398(3)
C10 C11 1.397(3)
C10 H10 0.9500
C11 C12 1.382(3)
C11 H11 0.9500
C12 C13 1.388(3)
C12 H12 0.9500
C13 C14 1.389(3)
C13 H13 0.9500
C15 C20 1.394(3)
C15 C16 1.399(3)
C16 C17 1.387(3)
C16 H16 0.9500
C17 C18 1.385(3)
C17 H17 0.9500
C18 C19 1.390(3)
C18 H18 0.9500
C19 C20 1.394(3)
C19 H19 0.9500
C20 H20 0.9500
C21 H21 0.98(2)
C22 H22A 0.9800
C22 H22B 0.9800
C22 H22C 0.9800

loop_
_geom_torsion_atom_site_label_1
_geom_torsion_atom_site_label_2
_geom_torsion_atom_site_label_3
_geom_torsion_atom_site_label_4
_geom_torsion
C14 O1 C2 C3 -46.4(2)
O1 C2 C3 C8 63.8(2)
O1 C2 C3 N1 -54.71(19)
O1 C2 C3 C4 -169.94(15)
O3 N1 C3 C2 129.99(17)
O4 N1 C3 C2 -50.68(19)
O3 N1 C3 C8 13.4(2)
O4 N1 C3 C8 -167.23(15)
O3 N1 C3 C4 -110.28(18)
O4 N1 C3 C4 69.04(19)
C2 C3 C4 C5 -172.05(17)
C8 C3 C4 C5 -48.7(2)
N1 C3 C4 C5 73.55(18)
C2 C3 C4 C15 -45.1(2)
C8 C3 C4 C15 78.22(19)
N1 C3 C4 C15 -159.54(15)
C15 C4 C5 C6 -101.7(2)
C3 C4 C5 C6 22.9(3)
C15 C4 C5 C21 80.4(2)
C3 C4 C5 C21 -155.08(18)
C21 C5 C6 C7 -177.5(2)
C4 C5 C6 C7 4.6(3)
C5 C6 C7 C22 117.5(2)
C5 C6 C7 C8 -5.5(3)
C2 C3 C8 C9 -50.75(19)
N1 C3 C8 C9 63.80(19)
C4 C3 C8 C9 -176.66(14)
C2 C3 C8 C7 176.51(16)
N1 C3 C8 C7 -68.9(2)
C4 C3 C8 C7 50.6(2)
C6 C7 C8 C9 -151.94(17)
C22 C7 C8 C9 86.8(2)
C6 C7 C8 C3 -22.2(2)
C22 C7 C8 C3 -143.41(17)
C3 C8 C9 C14 24.4(2)
C7 C8 C9 C14 156.96(17)
C3 C8 C9 C10 -158.04(17)
C7 C8 C9 C10 -25.5(3)
C14 C9 C10 C11 1.8(3)
C8 C9 C10 C11 -175.79(19)
C9 C10 C11 C12 -0.2(3)
C10 C11 C12 C13 -1.6(3)
C11 C12 C13 C14 1.8(3)
C2 O1 C14 C13 -164.86(16)
C2 O1 C14 C9 17.6(2)
C12 C13 C14 O1 -177.70(17)
C12 C13 C14 C9 -0.2(3)
C10 C9 C14 O1 175.70(18)
C8 C9 C14 O1 -6.6(3)
C10 C9 C14 C13 -1.6(3)
C8 C9 C14 C13 176.04(18)
C5 C4 C15 C20 42.0(2)
C3 C4 C15 C20 -81.4(2)
C5 C4 C15 C16 -141.18(18)
C3 C4 C15 C16 95.4(2)
C20 C15 C16 C17 1.7(3)
C4 C15 C16 C17 -175.19(17)
C15 C16 C17 C18 0.0(3)
C16 C17 C18 C19 -0.7(3)
C17 C18 C19 C20 -0.3(3)
C18 C19 C20 C15 2.1(3)
C16 C15 C20 C19 -2.7(3)
C4 C15 C20 C19 174.05(18)
C6 C5 C21 O2 178.3(2)
C4 C5 C21 O2 -3.6(3)
